data_7037099
loop_
_publ_author_name
'Maity, Dilip Kumar'
'Bhattacharya, Biswajit'
'Halder, Arijit'
'Ghoshal, Debajyoti'

_publ_section_title
;
 Tuned synthesis of two coordination polymers of Cd(ii) using substituted
 bent 3-pyridyl linker and succinate: structures and their applications in
 anion exchange and sorption properties.
;
_journal_issue 48
_journal_name_full 'Dalton transactions (Cambridge, England : 2003)'
_journal_page_first 20999
_journal_page_last 21007
_journal_paper_doi 10.1039/c5dt03738g
_journal_volume 44
_journal_year 2015
_chemical_formula_sum 'C18 H24 Cd N4 O8'
_chemical_formula_weight 536.81
_chemical_name_systematic
;
 ?
;
_space_group_IT_number 33
_symmetry_cell_setting orthorhombic
_symmetry_space_group_name_Hall 'P 2c -2n'
_symmetry_space_group_name_H-M 'P n a 21'
_atom_sites_solution_hydrogens geom
_atom_sites_solution_primary direct
_atom_sites_solution_secondary difmap
_audit_creation_method SHELXL-97
_audit_update_record
;
2015-09-24 deposited with the CCDC.
2015-11-04 downloaded from the CCDC.
;
_cell_angle_alpha 90.000(5)
_cell_angle_beta 90.000(5)
_cell_angle_gamma 90.000(5)
_cell_formula_units_Z 4
_cell_length_a 7.087(5)
_cell_length_b 17.669(5)
_cell_length_c 17.793(5)
_cell_measurement_reflns_used 250
_cell_measurement_temperature 298(2)
_cell_measurement_theta_max 27.6
_cell_measurement_theta_min 1.6
_cell_volume 2228.0(18)
_computing_cell_refinement 'SMART APEX II'
_computing_data_collection 'SMART APEX II (BRUKER,2010)'
_computing_data_reduction 'SAINT (BRUKER,2000)'
_computing_molecular_graphics 'Ortep-3v2 for windows (Farrugia,1997)'
_computing_publication_material 'PLATON (Spek, 2008)'
_computing_structure_refinement 'SHELXL-97 (Sheldrick, 2008)'
_computing_structure_solution 'SHELXS-97 (Sheldrick, 2008)'
_diffrn_ambient_temperature 298(2)
_diffrn_measured_fraction_theta_full 0.998
_diffrn_measured_fraction_theta_max 0.998
_diffrn_measurement_device_type 'CCD area detector'
_diffrn_measurement_method 'phi and omega scans'
_diffrn_radiation_monochromator graphite
_diffrn_radiation_source 'fine-focus sealed tube'
_diffrn_radiation_type MoK\a
_diffrn_radiation_wavelength 0.71073
_diffrn_reflns_av_R_equivalents 0.0209
_diffrn_reflns_av_sigmaI/netI 0.0166
_diffrn_reflns_limit_h_max 8
_diffrn_reflns_limit_h_min -9
_diffrn_reflns_limit_k_max 22
_diffrn_reflns_limit_k_min -22
_diffrn_reflns_limit_l_max 23
_diffrn_reflns_limit_l_min -23
_diffrn_reflns_number 35046
_diffrn_reflns_theta_full 27.58
_diffrn_reflns_theta_max 27.58
_diffrn_reflns_theta_min 1.62
_exptl_absorpt_coefficient_mu 1.031
_exptl_absorpt_correction_T_max 0.9837
_exptl_absorpt_correction_T_min 0.8765
_exptl_absorpt_correction_type multi-scan
_exptl_absorpt_process_details
;
'XPREP' - A PROGRAM DATA PREPARATION & RECIPROCAL 
SPACE EXPLORATION,
Bruker Analytical X-ray Systems, 1997
;
_exptl_crystal_colour Yellow
_exptl_crystal_density_diffrn 1.600
_exptl_crystal_density_method 'not measured'
_exptl_crystal_description Block
_exptl_crystal_F_000 1088
_exptl_crystal_size_max 0.20
_exptl_crystal_size_mid 0.10
_exptl_crystal_size_min 0.10
_refine_diff_density_max 0.350
_refine_diff_density_min -0.282
_refine_diff_density_rms 0.067
_refine_ls_abs_structure_details 'Flack H D (1983), Acta Cryst. A39, 876-881'
_refine_ls_abs_structure_Flack 0.128(17)
_refine_ls_extinction_method none
_refine_ls_goodness_of_fit_ref 1.067
_refine_ls_hydrogen_treatment mixed
_refine_ls_matrix_type full
_refine_ls_number_parameters 280
_refine_ls_number_reflns 5146
_refine_ls_number_restraints 1
_refine_ls_restrained_S_all 1.067
_refine_ls_R_factor_all 0.0227
_refine_ls_R_factor_gt 0.0204
_refine_ls_shift/su_max 0.001
_refine_ls_shift/su_mean 0.000
_refine_ls_structure_factor_coef Fsqd
_refine_ls_weighting_details 'calc w=1/[\s^2^(Fo^2^)+(0.0373P)^2^+0.2319P] where P=(Fo^2^+2Fc^2^)/3'
_refine_ls_weighting_scheme calc
_refine_ls_wR_factor_gt 0.0564
_refine_ls_wR_factor_ref 0.0578
_reflns_number_gt 4818
_reflns_number_total 5146
_reflns_threshold_expression >2\s(I)
_cod_data_source_file c5dt03738g2.cif
_cod_data_source_block DG2
_cod_depositor_comments
;
The following automatic conversions were performed:

'_symmetry_cell_setting' value 'Orthorhombic' changed to
'orthorhombic' according to
/usr/data/users/saulius/crontab/automatic-downloads/rss-feeds/RSC/lib/dictionaries/cif_core.dic
dictionary named 'cif_core.dic' version 2.4.2 from 2011-04-26.

Automatic conversion script
Id: cif_fix_values 3271 2015-04-21 07:52:19Z andrius 

 Adding full bibliography for 7037098--7037099.cif.
;
_cod_original_sg_symbol_H-M Pna21
_cod_database_code 7037099

loop_
_symmetry_equiv_pos_as_xyz
'x, y, z'
'-x, -y, z+1/2'
'-x+1/2, y+1/2, z+1/2'
'x+1/2, -y+1/2, z'

loop_
_atom_site_label
_atom_site_type_symbol
_atom_site_fract_x
_atom_site_fract_y
_atom_site_fract_z
_atom_site_U_iso_or_equiv
_atom_site_adp_type
_atom_site_occupancy
_atom_site_symmetry_multiplicity
_atom_site_calc_flag
_atom_site_refinement_flags
Cd1 Cd -0.277542(18) -0.013058(8) -0.473230(13) 0.02762(5) Uani 1 1 d .
C1 C -0.2070(5) -0.1854(2) -0.42149(19) 0.0451(8) Uani 1 1 d .
H1 H -0.1919 -0.1609 -0.3756 0.054 Uiso 1 1 calc R
C4 C -0.2384(3) -0.25752(16) -0.55625(17) 0.0302(5) Uani 1 1 d .
N1 N -0.2374(2) -0.14373(12) -0.4820(2) 0.0327(5) Uani 1 1 d .
N3 N -0.2058(3) -0.28289(14) -0.75736(13) 0.0416(5) Uani 1 1 d .
N2 N -0.1999(3) -0.24857(14) -0.68535(13) 0.0414(5) Uani 1 1 d .
C6 C -0.2469(3) -0.29211(15) -0.63175(16) 0.0320(5) Uani 1 1 d .
C3 C -0.2128(3) -0.29954(17) -0.49094(16) 0.0415(7) Uani 1 1 d .
H3 H -0.2069 -0.3521 -0.4933 0.050 Uiso 1 1 calc R
C8 C -0.2057(3) -0.23573(15) -0.81153(15) 0.0348(5) Uani 1 1 d .
C2 C -0.1963(5) -0.2632(2) -0.42287(19) 0.0470(8) Uani 1 1 d .
H2 H -0.1783 -0.2906 -0.3788 0.056 Uiso 1 1 calc R
C7 C -0.3094(4) -0.37234(16) -0.63845(18) 0.0473(7) Uani 1 1 d .
H7A H -0.3078 -0.3872 -0.6904 0.071 Uiso 1 1 calc R
H7B H -0.4351 -0.3773 -0.6190 0.071 Uiso 1 1 calc R
H7C H -0.2255 -0.4043 -0.6103 0.071 Uiso 1 1 calc R
C5 C -0.2513(4) -0.17917(18) -0.54765(17) 0.0286(6) Uani 1 1 d .
H5 H -0.2707 -0.1500 -0.5905 0.034 Uiso 1 1 calc R
C14 C -0.2090(4) -0.3462(2) -0.89749(18) 0.0356(7) Uani 1 1 d .
H14 H -0.2074 -0.3765 -0.8548 0.043 Uiso 1 1 calc R
C10 C -0.2076(3) -0.26819(16) -0.88852(17) 0.0334(6) Uani 1 1 d .
C9 C -0.2053(5) -0.15140(17) -0.80318(19) 0.0543(8) Uani 1 1 d .
H9A H -0.3172 -0.1309 -0.8257 0.081 Uiso 1 1 calc R
H9B H -0.0961 -0.1308 -0.8277 0.081 Uiso 1 1 calc R
H9C H -0.2022 -0.1385 -0.7508 0.081 Uiso 1 1 calc R
N4 N -0.2127(3) -0.37991(12) -0.9652(2) 0.0375(6) Uani 1 1 d .
O1 O -0.3382(3) -0.02377(12) -0.34454(12) 0.0399(4) Uani 1 1 d .
O2 O -0.5932(3) -0.03332(11) -0.41292(10) 0.0450(4) Uani 1 1 d .
C11 C -0.2085(4) -0.22429(18) -0.95269(17) 0.0445(7) Uani 1 1 d .
H11 H -0.2059 -0.1718 -0.9491 0.053 Uiso 1 1 calc R
C15 C -0.5148(4) -0.03190(14) -0.35081(13) 0.0315(5) Uani 1 1 d .
C13 C -0.2157(5) -0.3378(3) -1.0262(2) 0.0474(9) Uani 1 1 d .
H13 H -0.2194 -0.3609 -1.0731 0.057 Uiso 1 1 calc R
C12 C -0.2133(5) -0.2585(2) -1.0212(2) 0.0531(9) Uani 1 1 d .
H12 H -0.2151 -0.2293 -1.0648 0.064 Uiso 1 1 calc R
C16 C -0.6360(4) -0.03888(15) -0.28056(13) 0.0385(5) Uani 1 1 d .
H16A H -0.7540 -0.0123 -0.2887 0.046 Uiso 1 1 calc R
H16B H -0.6653 -0.0919 -0.2722 0.046 Uiso 1 1 calc R
C17 C -0.5437(5) -0.0079(2) -0.21229(16) 0.0534(8) Uani 1 1 d .
H17A H -0.5000 0.0428 -0.2238 0.064 Uiso 1 1 calc R
H17B H -0.4330 -0.0385 -0.2018 0.064 Uiso 1 1 calc R
O3 O -0.8331(4) -0.00751(15) -0.14220(15) 0.0629(7) Uani 1 1 d .
C18 C -0.6616(5) -0.00399(16) -0.14074(18) 0.0387(6) Uani 1 1 d .
O4 O -0.5656(5) 0.00613(11) -0.08126(11) 0.0478(5) Uani 1 1 d .
O1W O 0.0424(3) 0.00466(11) -0.45956(16) 0.0618(7) Uani 1 1 d .
H1WA H 0.0921 -0.0347 -0.4401 0.093 Uiso 1 1 d R
H1WB H 0.0914 0.0125 -0.5026 0.093 Uiso 1 1 d R
O2W O -0.2319(3) -0.07674(15) -0.07025(13) 0.0625(6) Uani 1 1 d G
O3W O -0.0489(4) -0.2393(2) -0.2271(2) 0.288(5) Uani 1 1 d G
H3WA H -0.0632 -0.1921 -0.2343 0.432 Uiso 1 1 d G
H3WB H 0.0340 -0.2464 -0.1933 0.432 Uiso 1 1 d G
O4W O -1.0951(3) -0.07806(17) -0.22867(16) 0.0927(8) Uani 1 1 d G
H4WA H -1.0259 -0.0599 -0.1941 0.139 Uiso 1 1 d G
H4WB H -1.1912 -0.0992 -0.2093 0.139 Uiso 1 1 d G

loop_
_atom_site_aniso_label
_atom_site_aniso_U_11
_atom_site_aniso_U_22
_atom_site_aniso_U_33
_atom_site_aniso_U_23
_atom_site_aniso_U_13
_atom_site_aniso_U_12
Cd1 0.03422(8) 0.02932(8) 0.01931(8) -0.00271(12) 0.00210(16) -0.00013(5)
C1 0.055(2) 0.0474(19) 0.0324(17) -0.0047(15) -0.0017(13) 0.0059(15)
C4 0.0273(11) 0.0291(14) 0.0342(15) -0.0010(12) 0.0025(10) 0.0011(8)
N1 0.0394(9) 0.0311(9) 0.0277(15) -0.0019(11) 0.0023(9) 0.0026(6)
N3 0.0577(14) 0.0334(12) 0.0338(12) -0.0101(10) 0.0053(9) -0.0049(9)
N2 0.0557(13) 0.0340(12) 0.0345(11) -0.0102(10) 0.0027(10) -0.0067(9)
C6 0.0307(11) 0.0266(13) 0.0387(14) -0.0079(11) 0.0043(9) 0.0022(8)
C3 0.0469(14) 0.0311(13) 0.046(2) 0.0041(12) 0.0056(10) 0.0046(10)
C8 0.0355(12) 0.0301(13) 0.0388(14) -0.0066(11) 0.0026(9) -0.0003(9)
C2 0.064(2) 0.0390(18) 0.0377(18) 0.0108(14) -0.0011(14) 0.0076(15)
C7 0.0590(17) 0.0290(14) 0.0540(18) -0.0063(12) 0.0053(13) -0.0018(12)
C5 0.0335(12) 0.0220(13) 0.0303(15) -0.0003(11) 0.0028(10) 0.0018(9)
C14 0.0432(15) 0.0348(16) 0.0287(16) -0.0073(13) 0.0011(10) -0.0024(11)
C10 0.0348(12) 0.0294(13) 0.0362(15) -0.0076(12) 0.0029(11) 0.0002(9)
C9 0.087(2) 0.0281(15) 0.0474(18) -0.0087(13) -0.0033(14) 0.0061(13)
N4 0.0470(10) 0.0328(10) 0.0328(16) 0.0019(13) 0.0001(12) 0.0014(7)
O1 0.0415(10) 0.0530(12) 0.0253(10) -0.0039(9) 0.0048(9) -0.0075(9)
O2 0.0433(10) 0.0672(12) 0.0246(8) -0.0007(8) 0.0019(7) 0.0016(9)
C11 0.0596(16) 0.0292(14) 0.045(2) 0.0015(11) 0.0050(11) 0.0001(11)
C15 0.0415(13) 0.0292(11) 0.0238(11) -0.0014(9) 0.0073(10) -0.0002(10)
C13 0.073(2) 0.042(2) 0.0274(17) 0.0049(16) 0.0015(13) 0.0046(14)
C12 0.082(3) 0.040(2) 0.0372(19) 0.0076(17) 0.0009(16) 0.0000(15)
C16 0.0469(14) 0.0417(13) 0.0268(11) -0.0020(10) 0.0099(10) -0.0062(11)
C17 0.041(2) 0.094(3) 0.0254(16) -0.0027(13) 0.0037(13) 0.0024(16)
O3 0.0514(14) 0.0988(19) 0.0386(14) -0.0022(11) 0.0142(11) 0.0120(11)
C18 0.0524(17) 0.0386(14) 0.0252(14) 0.0057(11) 0.0070(12) 0.0108(12)
O4 0.0704(17) 0.0547(12) 0.0184(10) -0.0012(7) 0.0026(11) 0.0000(11)
O1W 0.0351(9) 0.0826(15) 0.068(2) 0.0193(12) -0.0041(11) 0.0003(8)
O2W 0.0741(15) 0.0613(17) 0.0523(15) 0.0113(13) -0.0015(10) 0.0070(11)
O3W 0.609(17) 0.141(5) 0.114(4) 0.002(3) -0.024(6) -0.081(8)
O4W 0.0579(14) 0.112(2) 0.108(2) 0.0125(18) -0.0115(14) 0.0008(15)

loop_
_atom_type_symbol
_atom_type_description
_atom_type_scat_dispersion_real
_atom_type_scat_dispersion_imag
_atom_type_scat_source
C C 0.0033 0.0016 'International Tables Vol C Tables 4.2.6.8 and 6.1.1.4'
H H 0.0000 0.0000 'International Tables Vol C Tables 4.2.6.8 and 6.1.1.4'
N N 0.0061 0.0033 'International Tables Vol C Tables 4.2.6.8 and 6.1.1.4'
O O 0.0106 0.0060 'International Tables Vol C Tables 4.2.6.8 and 6.1.1.4'
Cd Cd -0.8075 1.2024 'International Tables Vol C Tables 4.2.6.8 and 6.1.1.4'

loop_
_geom_angle_atom_site_label_1
_geom_angle_atom_site_label_2
_geom_angle_atom_site_label_3
_geom_angle
_geom_angle_site_symmetry_1
_geom_angle_site_symmetry_3
O4 Cd1 O1W 125.20(11) 2_454 .
O4 Cd1 N1 93.30(10) 2_454 .
O1W Cd1 N1 91.24(7) . .
O4 Cd1 O1 139.39(12) 2_454 .
O1W Cd1 O1 95.08(9) . .
N1 Cd1 O1 90.44(10) . .
O4 Cd1 N4 89.04(10) 2_454 3_455
O1W Cd1 N4 83.50(7) . 3_455
N1 Cd1 N4 174.67(6) . 3_455
O1 Cd1 N4 90.90(11) . 3_455
O4 Cd1 O2 86.08(10) 2_454 .
O1W Cd1 O2 148.57(8) . .
N1 Cd1 O2 89.77(7) . .
O1 Cd1 O2 53.49(7) . .
N4 Cd1 O2 95.18(7) 3_455 .
N1 C1 C2 123.4(3) . .
C3 C4 C5 116.5(3) . .
C3 C4 C6 123.0(3) . .
C5 C4 C6 120.5(3) . .
C1 N1 C5 117.7(3) . .
C1 N1 Cd1 121.1(3) . .
C5 N1 Cd1 121.1(2) . .
C8 N3 N2 113.8(2) . .
C6 N2 N3 114.3(2) . .
N2 C6 C4 114.9(2) . .
N2 C6 C7 126.5(3) . .
C4 C6 C7 118.6(3) . .
C2 C3 C4 119.9(3) . .
N3 C8 C10 116.4(2) . .
N3 C8 C9 125.1(2) . .
C10 C8 C9 118.4(3) . .
C1 C2 C3 118.5(3) . .
N1 C5 C4 124.0(3) . .
N4 C14 C10 123.0(3) . .
C11 C10 C14 117.6(3) . .
C11 C10 C8 123.1(3) . .
C14 C10 C8 119.3(3) . .
C13 N4 C14 119.3(3) . .
C13 N4 Cd1 120.9(3) . 3_444
C14 N4 Cd1 119.9(3) . 3_444
C15 O1 Cd1 96.01(18) . .
C15 O2 Cd1 88.78(16) . .
C12 C11 C10 119.5(3) . .
O2 C15 O1 121.7(2) . .
O2 C15 C16 118.6(2) . .
O1 C15 C16 119.7(2) . .
N4 C13 C12 120.8(4) . .
C11 C12 C13 119.9(3) . .
C17 C16 C15 113.2(2) . .
C16 C17 C18 117.3(3) . .
O3 C18 O4 124.0(3) . .
O3 C18 C17 121.8(3) . .
O4 C18 C17 114.1(3) . .
C18 O4 Cd1 117.4(3) . 2_455

loop_
_geom_bond_atom_site_label_1
_geom_bond_atom_site_label_2
_geom_bond_distance
_geom_bond_site_symmetry_2
Cd1 O4 2.224(2) 2_454
Cd1 O1W 2.302(3) .
Cd1 N1 2.331(2) .
Cd1 O1 2.338(2) .
Cd1 N4 2.358(2) 3_455
Cd1 O2 2.507(2) .
C1 N1 1.322(5) .
C1 C2 1.378(6) .
C4 C3 1.391(4) .
C4 C5 1.396(4) .
C4 C6 1.477(4) .
N1 C5 1.329(5) .
N3 C8 1.274(3) .
N3 N2 1.418(3) .
N2 C6 1.270(4) .
C6 C7 1.490(4) .
C3 C2 1.376(4) .
C8 C10 1.485(4) .
C8 C9 1.497(4) .
C14 N4 1.344(5) .
C14 C10 1.387(5) .
C10 C11 1.380(4) .
N4 C13 1.316(6) .
N4 Cd1 2.358(2) 3_444
O1 C15 1.265(4) .
O2 C15 1.237(3) .
C11 C12 1.361(5) .
C15 C16 1.522(3) .
C13 C12 1.405(6) .
C16 C17 1.484(4) .
C17 C18 1.524(4) .
O3 C18 1.217(5) .
C18 O4 1.271(4) .
O4 Cd1 2.224(2) 2_455
